data_7026024
loop_
_publ_author_name
'Fern\'andez-Z\'umel, Mariano A'
'Lastra-Barreira, Beatriz'
'Scheele, Marcus'
'D\'iez, Josefina'
'Crochet, Pascale'
'Gimeno, Jos\'e'

_publ_section_title
;
 Chiral phosphonite, phosphite and phosphoramidite
 eta6-arene-ruthenium(II) complexes: application to the kinetic resolution
 of allylic alcohols.
;
_journal_issue 33
_journal_name_full 'Dalton transactions (Cambridge, England : 2003)'
_journal_page_first 7780
_journal_page_last 7785
_journal_paper_doi 10.1039/c0dt00140f
_journal_volume 39
_journal_year 2010
_chemical_compound_source synthesis
_chemical_formula_moiety 'C32 H23 Cl2 O3 P Ru, C H2 Cl2'
_chemical_formula_sum 'C33 H25 Cl4 O3 P Ru'
_chemical_formula_weight 743.37
_chemical_name_systematic
;
?
;
_space_group_IT_number 2
_symmetry_cell_setting triclinic
_symmetry_Int_Tables_number 2
_symmetry_space_group_name_Hall '-P 1'
_symmetry_space_group_name_H-M 'P -1'
_atom_sites_solution_hydrogens geom
_atom_sites_solution_primary direct
_atom_sites_solution_secondary difmap
_audit_creation_method
;
CrysAlis RED, Oxford Diffraction Ltd.,
Version 1.171.32.5 (release 08-05-2007 CrysAlis171 .NET)
(compiled May 8 2007,13:10:02)
;
_cell_angle_alpha 70.902(3)
_cell_angle_beta 81.985(3)
_cell_angle_gamma 65.405(3)
_cell_formula_units_Z 2
_cell_length_a 9.8464(4)
_cell_length_b 11.4973(3)
_cell_length_c 15.3719(5)
_cell_measurement_reflns_used 11080
_cell_measurement_temperature 150(2)
_cell_measurement_theta_max 73.6011
_cell_measurement_theta_min 3.0420
_cell_volume 1495.22(10)
_computing_cell_refinement
;
CrysAlisPro RED (Oxford Diffraction, 2008)
;
_computing_data_collection
;
CrysAlisPro CCD (Oxford Diffraction, 2008)
;
_computing_data_reduction
;
CrysAlisPro RED (Oxford Diffraction, 2008)
;
_computing_molecular_graphics 'PLATON (Spek, 2007)'
_computing_publication_material 'WinGX publication routines (Farrugia, 1999)'
_computing_structure_refinement 'SHELXL-97 (Sheldrick, 1997)'
_computing_structure_solution 'DIRDIF-99 (Beurskens, 1999)'
_diffrn_ambient_temperature 150(2)
_diffrn_detector_area_resol_mean 8.2640
_diffrn_measured_fraction_theta_full 0.917
_diffrn_measured_fraction_theta_max 0.917
_diffrn_measurement_device
;
165 mm Onyx CCD detector in \k-geometry diffractometer
;
_diffrn_measurement_device_type
;
Oxford Diffraction Xcalibur Nova
;
_diffrn_measurement_method '\f and \w scans'
_diffrn_radiation_monochromator graphite
_diffrn_radiation_source 'Nova (Cu) X-ray Source'
_diffrn_radiation_type CuK\a
_diffrn_radiation_wavelength 1.5418
_diffrn_reflns_av_R_equivalents 0.0205
_diffrn_reflns_av_sigmaI/netI 0.0194
_diffrn_reflns_limit_h_max 11
_diffrn_reflns_limit_h_min -11
_diffrn_reflns_limit_k_max 13
_diffrn_reflns_limit_k_min -13
_diffrn_reflns_limit_l_max 19
_diffrn_reflns_limit_l_min -17
_diffrn_reflns_number 15171
_diffrn_reflns_theta_full 73.99
_diffrn_reflns_theta_max 73.99
_diffrn_reflns_theta_min 3.04
_exptl_absorpt_coefficient_mu 8.325
_exptl_absorpt_correction_T_max 1.00000
_exptl_absorpt_correction_T_min 0.72169
_exptl_absorpt_correction_type multi-scan
_exptl_absorpt_process_details
;
CrysAlis RED, Oxford Diffraction Ltd.,
Version 1.171.32.5 (release 08-05-2007 CrysAlis171 .NET)
(compiled May 8 2007,13:10:02)
Empirical absorption correction using spherical harmonics,
implemented in SCALE3 ABSPACK scaling algorithm.
;
_exptl_crystal_colour Orange
_exptl_crystal_density_diffrn 1.651
_exptl_crystal_density_method 'not measured'
_exptl_crystal_description Prism
_exptl_crystal_F_000 748
_exptl_crystal_size_max 0.14
_exptl_crystal_size_mid 0.07
_exptl_crystal_size_min 0.04
_refine_diff_density_max 1.191
_refine_diff_density_min -2.214
_refine_diff_density_rms 0.169
_refine_ls_extinction_method none
_refine_ls_goodness_of_fit_ref 1.158
_refine_ls_hydrogen_treatment constr
_refine_ls_matrix_type full
_refine_ls_number_parameters 379
_refine_ls_number_reflns 5575
_refine_ls_number_restraints 0
_refine_ls_restrained_S_all 1.158
_refine_ls_R_factor_all 0.0560
_refine_ls_R_factor_gt 0.0496
_refine_ls_shift/su_max 0.000
_refine_ls_shift/su_mean 0.000
_refine_ls_structure_factor_coef Fsqd
_refine_ls_weighting_details 'calc w=1/[\s^2^(Fo^2^)+(0.1266P)^2^+2.7167P] where P=(Fo^2^+2Fc^2^)/3'
_refine_ls_weighting_scheme calc
_refine_ls_wR_factor_gt 0.1612
_refine_ls_wR_factor_ref 0.1848
_reflns_number_gt 4982
_reflns_number_total 5575
_reflns_threshold_expression >2sigma(I)
_cod_data_source_file c0dt00140f.txt
_cod_data_source_block 1b
_cod_depositor_comments
;
The following automatic conversions were performed:

'_symmetry_cell_setting' value 'Triclinic' changed to 'triclinic'
according to /home/saulius/struct/CIF-dictionaries/cif_core.dic
dictionary named 'cif_core.dic' version 2.4.2 from 2011-04-26.

Automatic conversion script
Id: cif_fix_values 1891 2012-01-12 08:04:46Z andrius 
;
_cod_original_cell_volume 1495.22(9)
_cod_database_code 7026024

loop_
_symmetry_equiv_pos_as_xyz
'x, y, z'
'-x, -y, -z'

loop_
_atom_site_label
_atom_site_type_symbol
_atom_site_fract_x
_atom_site_fract_y
_atom_site_fract_z
_atom_site_U_iso_or_equiv
_atom_site_adp_type
_atom_site_occupancy
_atom_site_symmetry_multiplicity
_atom_site_calc_flag
_atom_site_refinement_flags
C1 C -0.1289(6) 0.2668(5) 0.2962(3) 0.0264(10) Uani 1 1 d .
C2 C 0.0209(6) 0.1870(5) 0.2911(3) 0.0262(10) Uani 1 1 d .
C3 C 0.1355(6) 0.2303(6) 0.2880(4) 0.0320(11) Uani 1 1 d .
H3 H 0.2359 0.1728 0.2841 0.038 Uiso 1 1 calc R
C4 C 0.0992(6) 0.3567(6) 0.2909(4) 0.0330(11) Uani 1 1 d .
H4 H 0.1755 0.3849 0.2924 0.040 Uiso 1 1 calc R
C5 C -0.0524(6) 0.4468(5) 0.2914(4) 0.0294(11) Uani 1 1 d .
C6 C -0.0919(7) 0.5814(6) 0.2902(4) 0.0343(12) Uani 1 1 d .
H6 H -0.0165 0.6105 0.2919 0.041 Uiso 1 1 calc R
C7 C -0.2373(7) 0.6683(6) 0.2864(4) 0.0364(12) Uani 1 1 d .
H7 H -0.2614 0.7573 0.2845 0.044 Uiso 1 1 calc R
C8 C -0.3525(7) 0.6259(6) 0.2854(4) 0.0376(12) Uani 1 1 d .
H8 H -0.4528 0.6869 0.2821 0.045 Uiso 1 1 calc R
C9 C -0.3181(7) 0.4960(6) 0.2891(4) 0.0359(12) Uani 1 1 d .
H9 H -0.3955 0.4685 0.2885 0.043 Uiso 1 1 calc R
C10 C -0.1677(6) 0.4022(5) 0.2939(4) 0.0288(11) Uani 1 1 d .
C11 C -0.2414(5) 0.2099(5) 0.3003(3) 0.0254(10) Uani 1 1 d .
C12 C -0.2393(6) 0.1536(5) 0.2339(4) 0.0274(10) Uani 1 1 d .
C13 C -0.3434(6) 0.1000(5) 0.2318(4) 0.0289(10) Uani 1 1 d .
H13 H -0.3393 0.0630 0.1848 0.035 Uiso 1 1 calc R
C14 C -0.4503(6) 0.1023(5) 0.2987(4) 0.0309(11) Uani 1 1 d .
H14 H -0.5208 0.0676 0.2971 0.037 Uiso 1 1 calc R
C15 C -0.4569(6) 0.1560(5) 0.3701(4) 0.0310(11) Uani 1 1 d .
C16 C -0.5662(6) 0.1568(6) 0.4416(4) 0.0366(12) Uani 1 1 d .
H16 H -0.6392 0.1248 0.4400 0.044 Uiso 1 1 calc R
C17 C -0.5655(7) 0.2035(6) 0.5119(4) 0.0398(13) Uani 1 1 d .
H17 H -0.6400 0.2061 0.5576 0.048 Uiso 1 1 calc R
C18 C -0.4556(7) 0.2478(7) 0.5174(4) 0.0410(13) Uani 1 1 d .
H18 H -0.4544 0.2760 0.5681 0.049 Uiso 1 1 calc R
C19 C -0.3492(7) 0.2504(6) 0.4496(4) 0.0357(12) Uani 1 1 d .
H19 H -0.2758 0.2805 0.4541 0.043 Uiso 1 1 calc R
C20 C -0.3497(6) 0.2078(5) 0.3726(4) 0.0281(10) Uani 1 1 d .
C21 C 0.0745(6) -0.2004(5) 0.3067(3) 0.0267(10) Uani 1 1 d .
C22 C 0.2107(6) -0.3035(6) 0.3046(4) 0.0349(12) Uani 1 1 d .
H22 H 0.2718 -0.3003 0.2519 0.042 Uiso 1 1 calc R
C23 C 0.2548(7) -0.4131(6) 0.3839(5) 0.0423(14) Uani 1 1 d .
H23 H 0.3467 -0.4856 0.3847 0.051 Uiso 1 1 calc R
C24 C 0.1645(8) -0.4159(6) 0.4613(4) 0.0433(14) Uani 1 1 d .
H24 H 0.1953 -0.4900 0.5144 0.052 Uiso 1 1 calc R
C25 C 0.0277(8) -0.3086(7) 0.4606(4) 0.0427(14) Uani 1 1 d .
H25 H -0.0340 -0.3104 0.5131 0.051 Uiso 1 1 calc R
C26 C -0.0167(7) -0.2000(6) 0.3824(4) 0.0368(12) Uani 1 1 d .
H26 H -0.1082 -0.1268 0.3813 0.044 Uiso 1 1 calc R
C27 C 0.2728(7) 0.1603(6) -0.0712(4) 0.0375(12) Uani 1 1 d .
H27 H 0.3353 0.1168 -0.1129 0.045 Uiso 1 1 calc R
C28 C 0.1172(7) 0.1870(6) -0.0672(4) 0.0358(12) Uani 1 1 d .
H28 H 0.0786 0.1550 -0.1028 0.043 Uiso 1 1 calc R
C29 C 0.0212(6) 0.2618(5) -0.0095(4) 0.0339(12) Uani 1 1 d .
H29 H -0.0824 0.2860 -0.0106 0.041 Uiso 1 1 calc R
C30 C 0.0804(7) 0.2995(5) 0.0489(4) 0.0356(12) Uani 1 1 d .
H30 H 0.0169 0.3483 0.0877 0.043 Uiso 1 1 calc R
C31 C 0.2362(8) 0.2642(6) 0.0496(4) 0.0397(13) Uani 1 1 d .
H31 H 0.2767 0.2842 0.0920 0.048 Uiso 1 1 calc R
C32 C 0.3319(6) 0.1989(6) -0.0133(4) 0.0366(13) Uani 1 1 d .
H32 H 0.4342 0.1817 -0.0158 0.044 Uiso 1 1 calc R
C33 C 0.4943(12) 0.5649(10) 0.0952(8) 0.084(3) Uani 1 1 d .
H33A H 0.4448 0.6191 0.0357 0.101 Uiso 1 1 calc R
H33B H 0.4935 0.6263 0.1272 0.101 Uiso 1 1 calc R
Cl1 Cl 0.24316(16) -0.12447(13) 0.04809(10) 0.0360(3) Uani 1 1 d .
Cl2 Cl 0.38586(14) -0.04245(13) 0.19040(9) 0.0336(3) Uani 1 1 d .
Cl3 Cl 0.3936(3) 0.4701(3) 0.1608(2) 0.0867(7) Uani 1 1 d .
Cl4 Cl 0.6779(3) 0.4647(3) 0.07660(18) 0.0815(6) Uani 1 1 d .
O1 O 0.0607(4) 0.0569(3) 0.2873(2) 0.0267(7) Uani 1 1 d .
O2 O -0.1311(4) 0.1494(4) 0.1640(2) 0.0264(7) Uani 1 1 d .
O3 O 0.0226(4) -0.0954(4) 0.2232(2) 0.0285(7) Uani 1 1 d .
P1 P 0.03777(14) 0.04413(12) 0.18976(8) 0.0241(3) Uani 1 1 d .
Ru1 Ru 0.19646(4) 0.08332(3) 0.07438(2) 0.02488(17) Uani 1 1 d .

loop_
_atom_site_aniso_label
_atom_site_aniso_U_11
_atom_site_aniso_U_22
_atom_site_aniso_U_33
_atom_site_aniso_U_23
_atom_site_aniso_U_13
_atom_site_aniso_U_12
C1 0.028(2) 0.028(2) 0.031(2) -0.015(2) 0.009(2) -0.016(2)
C2 0.029(2) 0.030(2) 0.027(2) -0.013(2) 0.0074(19) -0.019(2)
C3 0.027(3) 0.040(3) 0.036(3) -0.018(2) 0.004(2) -0.016(2)
C4 0.033(3) 0.041(3) 0.036(3) -0.016(2) 0.006(2) -0.025(2)
C5 0.038(3) 0.031(3) 0.029(2) -0.012(2) 0.005(2) -0.021(2)
C6 0.049(3) 0.035(3) 0.030(3) -0.012(2) 0.006(2) -0.028(3)
C7 0.056(4) 0.026(3) 0.032(3) -0.013(2) 0.006(3) -0.020(2)
C8 0.044(3) 0.032(3) 0.036(3) -0.015(2) 0.008(2) -0.014(2)
C9 0.036(3) 0.035(3) 0.043(3) -0.021(2) 0.007(2) -0.015(2)
C10 0.036(3) 0.029(3) 0.027(2) -0.013(2) 0.009(2) -0.017(2)
C11 0.024(2) 0.026(2) 0.030(2) -0.014(2) 0.0083(19) -0.0128(19)
C12 0.024(2) 0.026(2) 0.032(3) -0.012(2) 0.007(2) -0.0090(19)
C13 0.025(2) 0.032(3) 0.037(3) -0.016(2) 0.002(2) -0.015(2)
C14 0.022(2) 0.034(3) 0.043(3) -0.016(2) 0.004(2) -0.014(2)
C15 0.025(2) 0.028(2) 0.040(3) -0.015(2) 0.006(2) -0.009(2)
C16 0.029(3) 0.035(3) 0.044(3) -0.012(2) 0.009(2) -0.014(2)
C17 0.040(3) 0.045(3) 0.038(3) -0.019(3) 0.015(3) -0.020(3)
C18 0.045(3) 0.051(3) 0.035(3) -0.026(3) 0.019(3) -0.023(3)
C19 0.039(3) 0.039(3) 0.039(3) -0.017(2) 0.006(2) -0.023(2)
C20 0.027(2) 0.026(2) 0.035(3) -0.013(2) 0.007(2) -0.013(2)
C21 0.030(2) 0.028(2) 0.028(2) -0.012(2) 0.005(2) -0.017(2)
C22 0.036(3) 0.032(3) 0.039(3) -0.012(2) 0.008(2) -0.017(2)
C23 0.037(3) 0.036(3) 0.050(4) -0.009(3) -0.004(3) -0.012(2)
C24 0.054(4) 0.040(3) 0.039(3) -0.007(3) -0.003(3) -0.024(3)
C25 0.057(4) 0.047(3) 0.031(3) -0.011(3) 0.008(3) -0.031(3)
C26 0.041(3) 0.036(3) 0.039(3) -0.013(2) 0.003(2) -0.020(2)
C27 0.042(3) 0.035(3) 0.033(3) -0.010(2) 0.012(2) -0.017(2)
C28 0.042(3) 0.037(3) 0.028(3) -0.008(2) 0.003(2) -0.017(2)
C29 0.030(3) 0.028(3) 0.036(3) -0.004(2) 0.002(2) -0.009(2)
C30 0.038(3) 0.028(3) 0.037(3) -0.010(2) 0.013(2) -0.014(2)
C31 0.053(4) 0.029(3) 0.043(3) -0.013(2) 0.005(3) -0.022(3)
C32 0.031(3) 0.035(3) 0.045(3) -0.007(2) 0.013(2) -0.021(2)
C33 0.070(6) 0.067(6) 0.103(8) -0.008(5) -0.005(5) -0.027(5)
Cl1 0.0416(7) 0.0324(6) 0.0419(7) -0.0220(5) 0.0118(6) -0.0174(5)
Cl2 0.0266(6) 0.0363(6) 0.0374(7) -0.0135(5) 0.0019(5) -0.0107(5)
Cl3 0.0867(16) 0.0846(16) 0.0997(18) -0.0319(14) 0.0265(14) -0.0494(14)
Cl4 0.0826(15) 0.0726(14) 0.0803(15) -0.0256(11) 0.0130(12) -0.0240(12)
O1 0.0289(18) 0.0265(17) 0.0289(17) -0.0135(14) 0.0035(14) -0.0122(14)
O2 0.0238(17) 0.0311(18) 0.0263(17) -0.0137(14) 0.0065(13) -0.0111(14)
O3 0.0341(19) 0.0289(18) 0.0279(17) -0.0135(15) 0.0053(15) -0.0155(15)
P1 0.0247(6) 0.0243(6) 0.0271(6) -0.0129(5) 0.0063(5) -0.0114(5)
Ru1 0.0242(2) 0.0253(2) 0.0284(3) -0.01263(17) 0.00729(16) -0.01174(17)

loop_
_atom_type_symbol
_atom_type_description
_atom_type_scat_dispersion_real
_atom_type_scat_dispersion_imag
_atom_type_scat_source
C C 0.0181 0.0091 'International Tables Vol C Tables 4.2.6.8 and 6.1.1.4'
H H 0.0000 0.0000 'International Tables Vol C Tables 4.2.6.8 and 6.1.1.4'
Cl Cl 0.3639 0.7018 'International Tables Vol C Tables 4.2.6.8 and 6.1.1.4'
O O 0.0492 0.0322 'International Tables Vol C Tables 4.2.6.8 and 6.1.1.4'
P P 0.2955 0.4335 'International Tables Vol C Tables 4.2.6.8 and 6.1.1.4'
Ru Ru 0.0552 3.2960 'International Tables Vol C Tables 4.2.6.8 and 6.1.1.4'

loop_
_geom_angle_atom_site_label_1
_geom_angle_atom_site_label_2
_geom_angle_atom_site_label_3
_geom_angle
C2 C1 C10 117.7(4)
C2 C1 C11 118.9(4)
C10 C1 C11 123.3(5)
C1 C2 O1 118.6(4)
C1 C2 C3 123.4(5)
O1 C2 C3 118.0(5)
C4 C3 C2 118.9(5)
C3 C4 C5 120.9(5)
C10 C5 C4 119.6(5)
C10 C5 C6 118.9(5)
C4 C5 C6 121.5(5)
C7 C6 C5 120.9(5)
C6 C7 C8 120.4(5)
C9 C8 C7 120.0(6)
C8 C9 C10 121.1(5)
C9 C10 C5 118.6(5)
C9 C10 C1 122.1(5)
C5 C10 C1 119.3(5)
C12 C11 C20 118.2(5)
C12 C11 C1 119.1(4)
C20 C11 C1 122.7(4)
C11 C12 O2 119.7(4)
C11 C12 C13 122.7(5)
O2 C12 C13 117.6(5)
C14 C13 C12 119.2(5)
C13 C14 C15 121.1(5)
C14 C15 C20 119.3(5)
C14 C15 C16 121.8(5)
C20 C15 C16 118.9(5)
C17 C16 C15 120.4(5)
C16 C17 C18 120.9(5)
C19 C18 C17 120.7(6)
C18 C19 C20 120.2(5)
C15 C20 C19 118.7(5)
C15 C20 C11 119.4(5)
C19 C20 C11 121.8(5)
C26 C21 C22 123.2(5)
C26 C21 O3 119.1(5)
C22 C21 O3 117.5(5)
C21 C22 C23 117.5(5)
C24 C23 C22 120.6(6)
C23 C24 C25 120.0(6)
C26 C25 C24 119.7(6)
C21 C26 C25 119.0(6)
C32 C27 C28 120.0(6)
C32 C27 Ru1 72.2(3)
C28 C27 Ru1 68.1(3)
C29 C28 C27 119.8(6)
C29 C28 Ru1 71.3(3)
C27 C28 Ru1 74.5(3)
C30 C29 C28 120.1(5)
C30 C29 Ru1 71.1(3)
C28 C29 Ru1 70.9(3)
C29 C30 C31 119.8(6)
C29 C30 Ru1 71.7(3)
C31 C30 Ru1 70.9(3)
C30 C31 C32 120.6(6)
C30 C31 Ru1 71.2(3)
C32 C31 Ru1 75.0(3)
C27 C32 C31 119.4(5)
C27 C32 Ru1 72.0(3)
C31 C32 Ru1 67.8(3)
Cl4 C33 Cl3 112.2(6)
C2 O1 P1 116.1(3)
C12 O2 P1 118.2(3)
C21 O3 P1 128.2(3)
O3 P1 O2 102.78(19)
O3 P1 O1 99.86(19)
O2 P1 O1 102.62(19)
O3 P1 Ru1 120.06(15)
O2 P1 Ru1 111.23(14)
O1 P1 Ru1 117.88(14)
C31 Ru1 C30 37.9(2)
C31 Ru1 C28 80.1(2)
C30 Ru1 C28 67.8(2)
C31 Ru1 C29 67.6(2)
C30 Ru1 C29 37.2(2)
C28 Ru1 C29 37.8(2)
C31 Ru1 P1 116.73(17)
C30 Ru1 P1 91.49(15)
C28 Ru1 P1 120.70(16)
C29 Ru1 P1 93.38(15)
C31 Ru1 C27 66.3(2)
C30 Ru1 C27 78.9(2)
C28 Ru1 C27 37.4(2)
C29 Ru1 C27 67.0(2)
P1 Ru1 C27 158.04(17)
C31 Ru1 C32 37.2(2)
C30 Ru1 C32 67.1(2)
C28 Ru1 C32 66.5(2)
C29 Ru1 C32 78.8(2)
P1 Ru1 C32 153.78(17)
C27 Ru1 C32 35.8(2)
C31 Ru1 Cl2 92.05(18)
C30 Ru1 Cl2 119.28(17)
C28 Ru1 Cl2 153.90(16)
C29 Ru1 Cl2 156.47(17)
P1 Ru1 Cl2 85.10(5)
C27 Ru1 Cl2 116.85(16)
C32 Ru1 Cl2 92.25(16)
C31 Ru1 Cl1 152.96(18)
C30 Ru1 Cl1 153.38(17)
C28 Ru1 Cl1 88.61(16)
C29 Ru1 Cl1 116.17(16)
P1 Ru1 Cl1 90.17(5)
C27 Ru1 Cl1 89.95(16)
C32 Ru1 Cl1 115.80(16)
Cl2 Ru1 Cl1 87.34(5)

loop_
_geom_bond_atom_site_label_1
_geom_bond_atom_site_label_2
_geom_bond_distance
C1 C2 1.382(7)
C1 C10 1.429(7)
C1 C11 1.488(7)
C2 O1 1.399(6)
C2 C3 1.400(7)
C3 C4 1.359(8)
C4 C5 1.420(8)
C5 C10 1.419(7)
C5 C6 1.424(7)
C6 C7 1.358(9)
C7 C8 1.412(9)
C8 C9 1.371(8)
C9 C10 1.418(8)
C11 C12 1.370(7)
C11 C20 1.431(7)
C12 O2 1.401(6)
C12 C13 1.408(7)
C13 C14 1.364(8)
C14 C15 1.406(8)
C15 C20 1.421(7)
C15 C16 1.426(8)
C16 C17 1.358(9)
C17 C18 1.396(9)
C18 C19 1.373(8)
C19 C20 1.423(8)
C21 C26 1.368(8)
C21 C22 1.376(8)
C21 O3 1.421(6)
C22 C23 1.396(9)
C23 C24 1.382(10)
C24 C25 1.396(10)
C25 C26 1.380(9)
C27 C32 1.395(9)
C27 C28 1.428(9)
C27 Ru1 2.269(6)
C28 C29 1.418(9)
C28 Ru1 2.184(6)
C29 C30 1.394(9)
C29 Ru1 2.189(5)
C30 C31 1.415(9)
C30 Ru1 2.182(6)
C31 C32 1.421(9)
C31 Ru1 2.177(6)
C32 Ru1 2.272(5)
C33 Cl4 1.736(11)
C33 Cl3 1.758(10)
Cl1 Ru1 2.3975(13)
Cl2 Ru1 2.3968(13)
O1 P1 1.609(4)
O2 P1 1.607(4)
O3 P1 1.580(4)
P1 Ru1 2.2540(13)

loop_
_geom_torsion_atom_site_label_1
_geom_torsion_atom_site_label_2
_geom_torsion_atom_site_label_3
_geom_torsion_atom_site_label_4
_geom_torsion
C10 C1 C2 O1 -176.0(4)
C11 C1 C2 O1 1.8(7)
C10 C1 C2 C3 3.0(8)
C11 C1 C2 C3 -179.2(5)
C1 C2 C3 C4 0.5(8)
O1 C2 C3 C4 179.5(5)
C2 C3 C4 C5 -3.6(8)
C3 C4 C5 C10 3.2(8)
C3 C4 C5 C6 -177.1(5)
C10 C5 C6 C7 -3.4(8)
C4 C5 C6 C7 176.9(5)
C5 C6 C7 C8 1.1(8)
C6 C7 C8 C9 0.7(9)
C7 C8 C9 C10 -0.2(9)
C8 C9 C10 C5 -2.2(8)
C8 C9 C10 C1 -178.8(5)
C4 C5 C10 C9 -176.5(5)
C6 C5 C10 C9 3.9(8)
C4 C5 C10 C1 0.3(8)
C6 C5 C10 C1 -179.3(5)
C2 C1 C10 C9 173.4(5)
C11 C1 C10 C9 -4.4(8)
C2 C1 C10 C5 -3.3(7)
C11 C1 C10 C5 179.0(5)
C2 C1 C11 C12 -53.8(7)
C10 C1 C11 C12 124.0(6)
C2 C1 C11 C20 124.3(5)
C10 C1 C11 C20 -58.0(7)
C20 C11 C12 O2 -177.6(4)
C1 C11 C12 O2 0.5(7)
C20 C11 C12 C13 3.1(8)
C1 C11 C12 C13 -178.8(5)
C11 C12 C13 C14 -0.7(8)
O2 C12 C13 C14 180.0(4)
C12 C13 C14 C15 -0.7(8)
C13 C14 C15 C20 -0.3(8)
C13 C14 C15 C16 -178.8(5)
C14 C15 C16 C17 176.9(6)
C20 C15 C16 C17 -1.5(8)
C15 C16 C17 C18 -2.0(9)
C16 C17 C18 C19 2.8(10)
C17 C18 C19 C20 -0.1(10)
C14 C15 C20 C19 -174.3(5)
C16 C15 C20 C19 4.1(8)
C14 C15 C20 C11 2.8(8)
C16 C15 C20 C11 -178.8(5)
C18 C19 C20 C15 -3.4(8)
C18 C19 C20 C11 179.6(5)
C12 C11 C20 C15 -4.1(7)
C1 C11 C20 C15 177.8(5)
C12 C11 C20 C19 172.9(5)
C1 C11 C20 C19 -5.2(8)
C26 C21 C22 C23 1.2(8)
O3 C21 C22 C23 -173.7(5)
C21 C22 C23 C24 -0.6(9)
C22 C23 C24 C25 0.2(10)
C23 C24 C25 C26 -0.1(10)
C22 C21 C26 C25 -1.1(9)
O3 C21 C26 C25 173.6(5)
C24 C25 C26 C21 0.6(9)
C32 C27 C28 C29 4.9(8)
Ru1 C27 C28 C29 57.2(5)
C32 C27 C28 Ru1 -52.3(5)
C27 C28 C29 C30 -5.4(8)
Ru1 C28 C29 C30 53.4(5)
C27 C28 C29 Ru1 -58.8(5)
C28 C29 C30 C31 0.7(8)
Ru1 C29 C30 C31 54.0(5)
C28 C29 C30 Ru1 -53.3(5)
C29 C30 C31 C32 4.5(8)
Ru1 C30 C31 C32 58.9(5)
C29 C30 C31 Ru1 -54.4(5)
C28 C27 C32 C31 0.2(8)
Ru1 C27 C32 C31 -50.2(5)
C28 C27 C32 Ru1 50.4(5)
C30 C31 C32 C27 -4.9(8)
Ru1 C31 C32 C27 52.1(5)
C30 C31 C32 Ru1 -57.0(5)
C1 C2 O1 P1 76.6(5)
C3 C2 O1 P1 -102.5(5)
C11 C12 O2 P1 73.6(5)
C13 C12 O2 P1 -107.0(5)
C26 C21 O3 P1 89.0(6)
C22 C21 O3 P1 -95.9(5)
C21 O3 P1 O2 -127.9(4)
C21 O3 P1 O1 -22.4(4)
C21 O3 P1 Ru1 108.0(4)
C12 O2 P1 O3 61.1(4)
C12 O2 P1 O1 -42.2(4)
C12 O2 P1 Ru1 -169.1(3)
C2 O1 P1 O3 -155.8(3)
C2 O1 P1 O2 -50.2(4)
C2 O1 P1 Ru1 72.4(3)
C32 C31 Ru1 C30 -130.3(6)
C30 C31 Ru1 C28 66.4(4)
C32 C31 Ru1 C28 -63.9(4)
C30 C31 Ru1 C29 29.1(4)
C32 C31 Ru1 C29 -101.2(4)
C30 C31 Ru1 P1 -53.1(4)
C32 C31 Ru1 P1 176.6(3)
C30 C31 Ru1 C27 102.8(4)
C32 C31 Ru1 C27 -27.5(4)
C30 C31 Ru1 C32 130.3(6)
C30 C31 Ru1 Cl2 -138.7(3)
C32 C31 Ru1 Cl2 91.0(3)
C30 C31 Ru1 Cl1 133.2(4)
C32 C31 Ru1 Cl1 2.9(6)
C29 C30 Ru1 C31 132.0(5)
C29 C30 Ru1 C28 29.1(3)
C31 C30 Ru1 C28 -102.9(4)
C31 C30 Ru1 C29 -132.0(5)
C29 C30 Ru1 P1 -93.6(3)
C31 C30 Ru1 P1 134.4(3)
C29 C30 Ru1 C27 66.5(4)
C31 C30 Ru1 C27 -65.5(4)
C29 C30 Ru1 C32 102.0(4)
C31 C30 Ru1 C32 -30.0(4)
C29 C30 Ru1 Cl2 -178.8(3)
C31 C30 Ru1 Cl2 49.2(4)
C29 C30 Ru1 Cl1 -0.3(6)
C31 C30 Ru1 Cl1 -132.3(4)
C29 C28 Ru1 C31 -66.1(4)
C27 C28 Ru1 C31 63.6(4)
C29 C28 Ru1 C30 -28.7(3)
C27 C28 Ru1 C30 101.0(4)
C27 C28 Ru1 C29 129.6(5)
C29 C28 Ru1 P1 49.3(4)
C27 C28 Ru1 P1 178.9(3)
C29 C28 Ru1 C27 -129.6(5)
C29 C28 Ru1 C32 -102.3(4)
C27 C28 Ru1 C32 27.3(3)
C29 C28 Ru1 Cl2 -140.3(3)
C27 C28 Ru1 Cl2 -10.7(6)
C29 C28 Ru1 Cl1 138.6(3)
C27 C28 Ru1 Cl1 -91.7(3)
C30 C29 Ru1 C31 -29.6(3)
C28 C29 Ru1 C31 103.2(4)
C28 C29 Ru1 C30 132.7(5)
C30 C29 Ru1 C28 -132.7(5)
C30 C29 Ru1 P1 88.0(3)
C28 C29 Ru1 P1 -139.3(3)
C30 C29 Ru1 C27 -102.2(4)
C28 C29 Ru1 C27 30.5(3)
C30 C29 Ru1 C32 -66.7(4)
C28 C29 Ru1 C32 66.0(4)
C30 C29 Ru1 Cl2 2.5(6)
C28 C29 Ru1 Cl2 135.3(4)
C30 C29 Ru1 Cl1 179.9(3)
C28 C29 Ru1 Cl1 -47.4(4)
O3 P1 Ru1 C31 -170.0(3)
O2 P1 Ru1 C31 70.1(2)
O1 P1 Ru1 C31 -48.0(3)
O3 P1 Ru1 C30 160.6(2)
O2 P1 Ru1 C30 40.7(2)
O1 P1 Ru1 C30 -77.4(2)
O3 P1 Ru1 C28 95.6(2)
O2 P1 Ru1 C28 -24.3(2)
O1 P1 Ru1 C28 -142.4(2)
O3 P1 Ru1 C29 123.4(2)
O2 P1 Ru1 C29 3.5(2)
O1 P1 Ru1 C29 -114.6(2)
O3 P1 Ru1 C27 97.5(5)
O2 P1 Ru1 C27 -22.5(5)
O1 P1 Ru1 C27 -140.5(4)
O3 P1 Ru1 C32 -165.3(4)
O2 P1 Ru1 C32 74.8(4)
O1 P1 Ru1 C32 -43.3(4)
O3 P1 Ru1 Cl2 -80.16(17)
O2 P1 Ru1 Cl2 159.91(15)
O1 P1 Ru1 Cl2 41.84(16)
O3 P1 Ru1 Cl1 7.16(17)
O2 P1 Ru1 Cl1 -112.77(15)
O1 P1 Ru1 Cl1 129.16(16)
C32 C27 Ru1 C31 28.5(4)
C28 C27 Ru1 C31 -105.5(4)
C32 C27 Ru1 C30 66.1(4)
C28 C27 Ru1 C30 -67.9(4)
C32 C27 Ru1 C28 134.0(5)
C32 C27 Ru1 C29 103.2(4)
C28 C27 Ru1 C29 -30.9(4)
C32 C27 Ru1 P1 131.5(4)
C28 C27 Ru1 P1 -2.6(7)
C28 C27 Ru1 C32 -134.0(5)
C32 C27 Ru1 Cl2 -51.2(4)
C28 C27 Ru1 Cl2 174.8(3)
C32 C27 Ru1 Cl1 -138.2(3)
C28 C27 Ru1 Cl1 87.8(3)
C27 C32 Ru1 C31 -133.7(5)
C27 C32 Ru1 C30 -103.1(4)
C31 C32 Ru1 C30 30.5(4)
C27 C32 Ru1 C28 -28.4(4)
C31 C32 Ru1 C28 105.3(4)
C27 C32 Ru1 C29 -66.0(4)
C31 C32 Ru1 C29 67.6(4)
C27 C32 Ru1 P1 -140.6(4)
C31 C32 Ru1 P1 -7.0(6)
C31 C32 Ru1 C27 133.7(5)
C27 C32 Ru1 Cl2 135.9(3)
C31 C32 Ru1 Cl2 -90.4(4)
C27 C32 Ru1 Cl1 47.8(4)
C31 C32 Ru1 Cl1 -178.6(3)
